data_7204948
loop_
_publ_author_name
'Leclaire, Andre'
'Chardon, Josiane'
'Raveau, Bernard'

_publ_section_title
;
 Hydrothermal synthesis and crystal structure of a lead vanadium
 monophosphate hydrate with an open structure: Pb2V2O4(PO4)2&#x00B7;2H2O
;
_journal_issue 5
_journal_name_full 'Journal of Materials Chemistry'
_journal_page_first 1482
_journal_paper_doi 10.1039/b009367j
_journal_volume 11
_journal_year 2001
_chemical_compound_source 'Hydrothermal synthezis'
_chemical_formula_moiety 'Pb2 V2 P2 O14 H4'
_chemical_formula_structural 'Pb2 V2 P2 O14 H4'
_chemical_formula_sum 'H4 O14 P2 Pb2 V2'
_chemical_formula_weight 806.254
_chemical_name_systematic ' Lead Vanadium(V) Monophosphate Hydrate    '
_space_group_IT_number 14
_symmetry_cell_setting monoclinic
_symmetry_space_group_name_Hall '-P 2yab'
_symmetry_space_group_name_H-M 'P 1 21/a 1'
_atom_sites_solution_primary '&#x0091;Heavy atom method &#x0091;'
_atom_sites_solution_secondary '&#x0091;Fourier differences&#x0092;'
_audit_creation_date 00-11-27
_audit_creation_method from_xtal_archive_file_using_CIFIO
_cell_angle_alpha 90.000
_cell_angle_beta 93.89(1)
_cell_angle_gamma 90.000
_cell_formula_units_Z 4
_cell_length_a 10.0083(9)
_cell_length_b 10.140(1)
_cell_length_c 10.569(2)
_cell_measurement_reflns_used 25
_cell_measurement_temperature 293
_cell_measurement_theta_max 22
_cell_measurement_theta_min 18
_cell_volume 1070.1(2)
_computing_cell_refinement 'CAD-4 software'
_computing_data_collection 'CAD-4 software'
_computing_data_reduction xtal_DIFDAT_ADDREF_ABSORB
_computing_molecular_graphics Atoms
_computing_publication_material xtal_BONDLA_CIFIO
_computing_structure_refinement xtal_CRYLSQ
_computing_structure_solution xtal
_diffrn_ambient_temperature 293
_diffrn_measurement_device_type CAD4
_diffrn_measurement_method bisect
_diffrn_radiation_detector NaI
_diffrn_radiation_monochromator graphite
_diffrn_radiation_source 'Mo K\a'
_diffrn_radiation_type xray_tube
_diffrn_radiation_wavelength 0.71073
_diffrn_reflns_av_R_equivalents 0.013
_diffrn_reflns_limit_h_max 18
_diffrn_reflns_limit_h_min 0
_diffrn_reflns_limit_k_max 18
_diffrn_reflns_limit_k_min 0
_diffrn_reflns_limit_l_max 20
_diffrn_reflns_limit_l_min -20
_diffrn_reflns_number 9417
_diffrn_reflns_reduction_process perpendicular_monochr_Lp
_diffrn_reflns_theta_max 44.73
_diffrn_reflns_theta_min 2.79
_diffrn_standards_decay_% <2
_diffrn_standards_interval_time 60
_diffrn_standards_number 3
_exptl_absorpt_coefficient_mu 33.45
_exptl_absorpt_correction_T_max 0.5954
_exptl_absorpt_correction_T_min 0.3750
_exptl_absorpt_correction_type gaussian
_exptl_crystal_colour yellow
_exptl_crystal_density_diffrn 4.99
_exptl_crystal_density_meas ?
_exptl_crystal_description needle
_exptl_crystal_F_000 1424
_exptl_crystal_preparation Low_temperature_hydrothermal_synthesis
_exptl_crystal_size_max 0.254
_exptl_crystal_size_mid 0.023
_exptl_crystal_size_min 0.018
_refine_diff_density_max 2.22(waves_around_Pb)
_refine_diff_density_min -1.78(waves_around_Pb)
_refine_ls_abs_structure_details ' '
_refine_ls_extinction_coef .34(2)
_refine_ls_extinction_method Zachariasen
_refine_ls_goodness_of_fit_ref 1.341
_refine_ls_matrix_type full
_refine_ls_number_constraints 0
_refine_ls_number_parameters 182
_refine_ls_number_reflns 2584
_refine_ls_number_restraints 0
_refine_ls_R_factor_gt 0.0285
_refine_ls_shift/su_max 0.003
_refine_ls_shift/su_mean 0.0006
_refine_ls_structure_factor_coef F
_refine_ls_weighting_scheme sigma
_refine_ls_wR_factor_ref 0.0239
_reflns_d_resolution_high .505
_reflns_d_resolution_low 7.301
_reflns_limit_h_max 18
_reflns_limit_h_min 0
_reflns_limit_k_max 18
_reflns_limit_k_min 0
_reflns_limit_l_max 20
_reflns_limit_l_min -20
_reflns_number_observed 2584
_reflns_number_total 5828
_reflns_observed_criterion refl_observed_if_I_>_3_sigma(I)
_cod_data_source_file b009367j.txt
_cod_data_source_block Pb2V2O4(PO4)2-2H2O_B009367J
_cod_depositor_comments
;
The following automatic conversions were performed:

'_exptl_crystal_density_meas' value 'not_measured' was changed to '?'
- the value is perceived as not measured.

Automatic conversion script
Id: cif_fix_values 3008 2015-01-20 13:52:24Z robertas 
;
_cod_original_cell_volume 1070.1(3)
_cod_original_sg_symbol_Hall -P_2ya
_cod_original_formula_sum 'Pb2 V2 P2 O14 H4'
_cod_database_code 7204948

loop_
_symmetry_equiv_pos_as_xyz
+x,+y,+z
1/2+x,1/2-y,z
-x,-y,-z
1/2-x,1/2+y,-z

loop_
_atom_site_aniso_label
_atom_site_aniso_U_11
_atom_site_aniso_U_22
_atom_site_aniso_U_33
_atom_site_aniso_U_12
_atom_site_aniso_U_13
_atom_site_aniso_U_23
Pb(1) 0.0122(1) 0.0151(1) 0.0162(1) -0.0027(1) 0.0026(1) 0.0019(1)
Pb(2) 0.0132(1) 0.0162(1) 0.0145(1) 0.0039(1) 0.0008(1) 0.0017(1)
V(1) 0.0076(5) 0.0081(5) 0.0095(6) 0.0009(4) -0.0005(4) -0.0007(5)
V(2) 0.0062(5) 0.0068(5) 0.0089(6) 0.0003(4) -0.0002(4) -0.0009(4)
P(1) 0.0081(8) 0.0065(8) 0.0085(8) -0.0000(6) 0.0011(7) 0.0001(7)
P(2) 0.0064(8) 0.0072(8) 0.0089(8) -0.0003(6) -0.0005(7) 0.0011(7)
O(1) 0.009(2) 0.015(3) 0.022(3) 0.001(2) 0.004(2) 0.004(2)
O(2) 0.019(3) 0.015(3) 0.014(3) -0.002(2) 0.007(2) 0.003(2)
O(3) 0.014(2) 0.012(2) 0.014(3) 0.004(2) -0.004(2) -0.002(2)
O(4) 0.018(3) 0.009(2) 0.006(2) -0.000(2) -0.006(2) 0.001(2)
O(5) 0.008(2) 0.016(3) 0.031(3) 0.000(2) -0.001(2) -0.002(2)
O(6) 0.028(3) 0.018(3) 0.013(3) -0.002(3) -0.000(2) 0.004(2)
O(7) 0.008(2) 0.011(2) 0.014(2) -0.001(2) 0.003(2) -0.001(2)
O(8) 0.009(2) 0.012(2) 0.011(2) -0.004(2) 0.007(2) 0.001(2)
O(9) 0.003(2) 0.011(2) 0.016(3) 0.004(2) -0.004(2) 0.000(2)
O(10) 0.008(2) 0.006(2) 0.015(3) 0.000(2) -0.001(2) -0.004(2)
O(11) 0.005(2) 0.013(2) 0.013(3) -0.000(2) 0.003(2) -0.002(2)
O(13) 0.010(2) 0.011(2) 0.015(3) 0.004(2) 0.001(2) -0.002(2)
O(12) 0.008(2) 0.015(2) 0.010(2) 0.004(2) 0.005(2) -0.001(2)
O(14) 0.012(3) 0.018(3) 0.018(3) 0.002(2) -0.004(2) -0.004(2)

loop_
_atom_site_label
_atom_site_fract_x
_atom_site_fract_y
_atom_site_fract_z
_atom_site_U_iso_or_equiv
_atom_site_thermal_displace_type
_atom_site_calc_flag
_atom_site_calc_attached_atom
Pb(1) 0.42843(3) 0.60979(3) 0.15908(3) 0.01441(8) Uani d ?
Pb(2) 0.45080(3) 0.02210(3) 0.70019(3) 0.01466(8) Uani d ?
V(1) 0.2168(1) 0.1176(1) 0.4691(1) 0.0084(3) Uani d ?
V(2) 0.2108(1) 0.4145(1) 0.9673(1) 0.0073(3) Uani d ?
P(1) 0.2786(2) 0.3411(2) 0.6691(2) 0.0077(5) Uani d ?
P(2) 0.4145(2) 0.1987(2) 0.0613(2) 0.0076(5) Uani d ?
O(1) 0.3816(5) 0.1048(5) 0.4582(5) 0.015(2) Uani d ?
O(2) 0.1991(5) 0.0417(5) 0.6051(5) 0.016(2) Uani d ?
O(3) 0.1643(5) -0.0189(5) 0.3480(5) 0.014(1) Uani d ?
O(4) 0.2127(5) 0.2942(5) 0.5419(5) 0.011(1) Uani d ?
O(5) 0.0053(5) 0.1534(5) 0.4408(6) 0.018(2) Uani d ?
O(6) 0.1971(6) 0.2446(6) 0.2957(5) 0.020(2) Uani d ?
O(7) 0.3607(5) 0.4746(5) 0.9404(5) 0.011(1) Uani d ?
O(8) 0.1940(5) 0.4638(5) 1.1137(5) 0.010(1) Uani d ?
O(9) 0.2759(5) 0.2346(5) 0.9950(5) 0.010(1) Uani d ?
O(10) 0.0997(5) 0.5555(5) 0.8891(5) 0.010(1) Uani d ?
O(11) 0.0227(5) 0.3019(5) 0.9625(5) 0.010(1) Uani d ?
O(13) 0.3963(5) 0.2551(5) 0.7175(5) 0.012(1) Uani d ?
O(12) 0.1696(5) 0.3433(5) 0.7673(5) 0.011(1) Uani d ?
O(14) 0.4507(5) 0.2891(5) 0.1715(5) 0.016(2) Uani d ?

loop_
_atom_type_symbol
_atom_type_description
_atom_type_oxidation_number
_atom_type_number_in_cell
_atom_type_scat_dispersion_real
_atom_type_scat_dispersion_imag
_atom_type_scat_source
Pb ? 0 8 -4.133 10.102
; International Tables for x-ray Crystallography 
(1974, Vol. IV, Table 2.3.1) 
;
V ? 0 8 0.267 0.530
; International Tables for x-ray Crystallography 
(1974, Vol. IV, Table 2.3.1) 
;
P ? 0 8 .09 .095
; International Tables for x-ray Crystallography 
(1974, Vol. IV, Table 2.3.1) 
;
O ? 0 56 .008 .006
; International Tables for x-ray Crystallography 
(1974, Vol. IV, Table 2.3.1) 
;
H ? 0 16 0. 0.
; International Tables for x-ray Crystallography 
(1974, Vol. IV, Table 2.3.1) 
;

loop_
_diffrn_attenuator_code
_diffrn_attenuator_scale
? ?

loop_
_geom_angle_atom_site_label_1
_geom_angle_atom_site_label_2
_geom_angle_atom_site_label_3
_geom_angle
_geom_angle_site_symmetry_1
_geom_angle_site_symmetry_2
_geom_angle_site_symmetry_3
_geom_angle_publ_flag
O1 V1 O2 100.9(3) . . . yes
O1 V1 O3 97.2(2) . . . yes
O1 V1 O4 98.4(2) . . . yes
O1 V1 O5 167.0(3) . . . yes
O1 V1 O6 91.2(2) . . . yes
O2 V1 O3 101.6(2) . . . yes
O2 V1 O4 94.5(2) . . . yes
O2 V1 O5 92.1(3) . . . yes
O2 V1 O6 166.6(2) . . . yes
O3 V1 O4 155.0(2) . . . yes
O3 V1 O5 78.9(2) . . . yes
O3 V1 O6 82.2(2) . . . yes
O4 V1 O5 81.5(2) . . . yes
O4 V1 O6 78.0(2) . . . yes
O5 V1 O6 76.0(2) . . . yes
O7 V2 O8 101.5(3) . . . yes
O7 V2 O9 94.2(2) . . . yes
O7 V2 O10 98.8(2) . . . yes
O7 V2 O11 165.4(2) . . . yes
O7 V2 O12 93.9(2) . . . yes
O8 V2 O9 101.4(2) . . . yes
O8 V2 O10 94.8(2) . . . yes
O8 V2 O11 92.2(2) . . . yes
O8 V2 O12 163.5(2) . . . yes
O9 V2 O10 156.8(2) . . . yes
O9 V2 O11 78.2(2) . . . yes
O9 V2 O12 83.1(2) . . . yes
O10 V2 O11 84.8(2) . . . yes
O10 V2 O12 77.0(2) . . . yes
O11 V2 O12 73.1(2) . . . yes
O4 P1 O13 113.1(3) . . . yes
O4 P1 O12 108.0(3) . . . yes
O4 P1 O3 108.9(3) . . 4_556 yes
O13 P1 O12 110.2(3) . . . yes
O13 P1 O3 106.4(3) . . 4_556 yes
O12 P1 O3 110.3(3) . . 4_556 yes
O14 P2 O9 111.5(3) . . 1_554 yes
O14 P2 O11 112.3(3) . . 2_554 yes
O14 P2 O10 109.3(3) . . 4_546 yes
O9 P2 O11 109.8(3) 1_554 . 2_554 yes
O9 P2 O10 105.8(3) 1_554 . 4_546 yes
O11 P2 O10 107.9(3) 2_554 . 4_546 yes

loop_
_geom_bond_atom_site_label_1
_geom_bond_atom_site_label_2
_geom_bond_distance
_geom_bond_site_symmetry_1
_geom_bond_site_symmetry_2
_geom_bond_publ_flag
Pb1 O11 2.402(5) . 4_556 yes
Pb1 O13 2.519(5) . 3_666 yes
Pb1 O7 2.568(5) . 1_554 yes
Pb1 O12 2.698(5) . 4_556 yes
Pb1 O7 2.733(5) . 1_554 yes
Pb1 O8 2.788(5) . 1_554 yes
Pb1 O9 2.826(5) . 4_556 yes
Pb1 O2 2.958(6) . 4_556 yes
Pb1 O3 3.126(5) . 2 yes
Pb1 O14 3.261(5) . . yes
Pb2 O13 2.434(5) . . yes
Pb2 O10 2.534(5) . 2 yes
Pb2 O8 2.589(5) . 4_547 yes
Pb2 O12 2.636(5) . 2 yes
Pb2 O2 2.655(5) . . yes
Pb2 O1 2.735(6) . . yes
Pb2 O1 2.766(5) . 3_656 yes
Pb2 O6 3.181(6) . 4_546 yes
V1 O1 1.666(5) . . yes
V1 O2 1.651(6) . . yes
V1 O3 1.933(5) . . yes
V1 O4 1.950(5) . . yes
V1 O5 2.149(5) . . yes
V1 O6 2.237(6) . . yes
V2 O7 1.662(5) . . yes
V2 O8 1.646(5) . . yes
V2 O9 1.952(5) . . yes
V2 O10 1.959(5) . . yes
V2 O11 2.199(5) . . yes
V2 O12 2.245(5) . . yes
P1 O4 1.532(5) . . yes
P1 O13 1.526(5) . . yes
P1 O12 1.556(5) . . yes
P1 O3 1.545(6) . 4_556 yes
P2 O14 1.507(6) . . yes
P2 O9 1.555(5) . 1_554 yes
P2 O11 1.554(5) . 2_554 yes
P2 O10 1.554(5) . 4_546 yes

loop_
_geom_contact_atom_site_label_1
_geom_contact_atom_site_label_2
_geom_contact_distance
_geom_contact_site_symmetry_1
_geom_contact_site_symmetry_2
_geom_contact_publ_flag
Pb1 Pb1 4.3556(7) . 3_665 no
Pb1 Pb2 4.1667(6) . 3_666 no
Pb1 Pb2 4.2632(5) . 4_556 no
Pb1 V2 3.490(1) . 1_554 no
Pb1 V2 3.608(1) . 4_556 no
Pb2 V1 3.408(1) . . no

loop_
_geom_torsion_atom_site_label_1
_geom_torsion_atom_site_label_2
_geom_torsion_atom_site_label_3
_geom_torsion_atom_site_label_4
_geom_torsion
_geom_torsion_site_symmetry_1
_geom_torsion_site_symmetry_2
_geom_torsion_site_symmetry_3
_geom_torsion_site_symmetry_4
_geom_torsion_publ_flag
? ? ? ? ? ? ? ? ? ?

loop_
_reflns_scale_group_code
_reflns_scale_meas_F
? 9.550
